data_4317878
loop_
_publ_author_name
'Donatella Armentano'
'Giovanni De Munno'
'Francesc Lloret'
'Andrei V. Palii'
'Miguel Julve'

_publ_section_title
;
 Novel Chiral Three-Dimensional Iron(III) Compound Exhibiting Magnetic
 Ordering at Tc= 40 K
;
_journal_name_full 'Inorganic Chemistry'
_journal_page_first 2007
_journal_page_last 2013
_journal_paper_doi 10.1021/ic011100o
_journal_volume 41
_journal_year 2002
_chemical_formula_moiety (NH4)2[Fe2O(ox)2Cl2].2H2O
_chemical_formula_sum 'C4 H12 Cl2 Fe2 N2 O11'
_chemical_formula_weight 446.76
_chemical_name_systematic
;
 ?
;
_space_group_IT_number 43
_symmetry_cell_setting orthorhombic
_symmetry_space_group_name_Hall 'F 2 -2d'
_symmetry_space_group_name_H-M 'F d d 2'
_atom_sites_solution_hydrogens geom
_atom_sites_solution_primary direct
_atom_sites_solution_secondary difmap
_audit_creation_method SHELXL-97
_cell_angle_alpha 90.00
_cell_angle_beta 90.00
_cell_angle_gamma 90.00
_cell_formula_units_Z 8
_cell_length_a 14.956(7)
_cell_length_b 23.671(9)
_cell_length_c 9.026(4)
_cell_measurement_temperature 293(2)
_cell_volume 3195(2)
_computing_structure_refinement 'SHELXL-97 (Sheldrick, 1997)'
_computing_structure_solution 'SHELXS-97 (Sheldrick, 1990)'
_diffrn_ambient_temperature 293(2)
_diffrn_measured_fraction_theta_full 1.000
_diffrn_measured_fraction_theta_max 1.000
_diffrn_radiation_monochromator graphite
_diffrn_radiation_source 'fine-focus sealed tube'
_diffrn_radiation_type MoK\a
_diffrn_radiation_wavelength 0.71073
_diffrn_reflns_av_R_equivalents 0.0663
_diffrn_reflns_av_sigmaI/netI 0.0272
_diffrn_reflns_limit_h_max 19
_diffrn_reflns_limit_h_min 0
_diffrn_reflns_limit_k_max 30
_diffrn_reflns_limit_k_min 0
_diffrn_reflns_limit_l_max 11
_diffrn_reflns_limit_l_min 0
_diffrn_reflns_number 1913
_diffrn_reflns_theta_full 27.02
_diffrn_reflns_theta_max 27.02
_diffrn_reflns_theta_min 2.77
_exptl_absorpt_coefficient_mu 2.200
_exptl_absorpt_correction_T_max 0.8100
_exptl_absorpt_correction_T_min 0.7338
_exptl_crystal_density_diffrn 1.857
_exptl_crystal_density_method 'not measured'
_exptl_crystal_F_000 1792
_exptl_crystal_size_max 0.15
_exptl_crystal_size_mid 0.10
_exptl_crystal_size_min 0.10
_refine_diff_density_max 1.054
_refine_diff_density_min -0.490
_refine_diff_density_rms 0.174
_refine_ls_abs_structure_details 'Flack H D (1983), Acta Cryst. A39, 876-881'
_refine_ls_abs_structure_Flack 0.55(4)
_refine_ls_extinction_method none
_refine_ls_goodness_of_fit_ref 1.159
_refine_ls_hydrogen_treatment mixed
_refine_ls_matrix_type full
_refine_ls_number_parameters 87
_refine_ls_number_reflns 1749
_refine_ls_number_restraints 1
_refine_ls_restrained_S_all 1.159
_refine_ls_R_factor_all 0.0556
_refine_ls_R_factor_gt 0.0532
_refine_ls_shift/su_max 0.000
_refine_ls_shift/su_mean 0.000
_refine_ls_structure_factor_coef Fsqd
_refine_ls_weighting_details 'calc w=1/[\s^2^(Fo^2^)+(0.1099P)^2^+4.2791P] where P=(Fo^2^+2Fc^2^)/3'
_refine_ls_weighting_scheme calc
_refine_ls_wR_factor_gt 0.1474
_refine_ls_wR_factor_ref 0.1507
_reflns_number_gt 1668
_reflns_number_total 1749
_reflns_threshold_expression >2sigma(I)
_cod_data_source_file ic011100o.cif
_cod_data_source_block compound1
_cod_database_code 4317878

loop_
_symmetry_equiv_pos_as_xyz
'x, y, z'
'-x, -y, z'
'x+1/4, -y+1/4, z+1/4'
'-x+1/4, y+1/4, z+1/4'
'x, y+1/2, z+1/2'
'-x, -y+1/2, z+1/2'
'x+1/4, -y+3/4, z+3/4'
'-x+1/4, y+3/4, z+3/4'
'x+1/2, y, z+1/2'
'-x+1/2, -y, z+1/2'
'x+3/4, -y+1/4, z+3/4'
'-x+3/4, y+1/4, z+3/4'
'x+1/2, y+1/2, z'
'-x+1/2, -y+1/2, z'
'x+3/4, -y+3/4, z+1/4'
'-x+3/4, y+3/4, z+1/4'

loop_
_atom_site_label
_atom_site_type_symbol
_atom_site_fract_x
_atom_site_fract_y
_atom_site_fract_z
_atom_site_U_iso_or_equiv
_atom_site_adp_type
_atom_site_occupancy
_atom_site_symmetry_multiplicity
_atom_site_calc_flag
_atom_site_refinement_flags
_atom_site_disorder_assembly
_atom_site_disorder_group
Fe1 Fe 0.07315(5) 0.05452(3) 0.00000(5) 0.0255(2) Uani 1 1 d . . .
O1 O 0.0000 0.0000 0.0759(7) 0.0342(12) Uani 1 2 d S . .
O2 O 0.1320(3) 0.07276(15) 0.1993(4) 0.0310(8) Uani 1 1 d . . .
O3 O 0.1609(3) 0.12528(17) -0.0594(5) 0.0314(8) Uani 1 1 d . . .
O4 O 0.2650(3) 0.17951(16) 0.0484(4) 0.0292(8) Uani 1 1 d . . .
O5 O 0.2316(3) 0.13075(16) 0.3061(4) 0.0290(8) Uani 1 1 d . . .
C1 C 0.1886(3) 0.1125(2) 0.1978(6) 0.0263(10) Uani 1 1 d . . .
C2 C 0.2059(3) 0.1413(2) 0.0484(6) 0.0241(9) Uani 1 1 d . . .
Cl1 Cl 0.18186(10) -0.00403(7) -0.0984(2) 0.0478(4) Uani 1 1 d . . .
O6 O -0.1220(11) 0.0536(5) 0.298(2) 0.174(6) Uiso 1 1 d . . .
N1 N -0.0389(13) 0.1570(6) 0.377(2) 0.158(6) Uiso 1 1 d . . .

loop_
_atom_site_aniso_label
_atom_site_aniso_U_11
_atom_site_aniso_U_22
_atom_site_aniso_U_33
_atom_site_aniso_U_23
_atom_site_aniso_U_13
_atom_site_aniso_U_12
Fe1 0.0248(4) 0.0222(3) 0.0294(3) 0.0008(3) -0.0029(3) -0.0005(3)
O1 0.038(3) 0.028(3) 0.037(3) 0.000 0.000 -0.010(2)
O2 0.0314(19) 0.0311(18) 0.0305(18) 0.0056(15) -0.0056(15) -0.0083(15)
O3 0.0329(19) 0.0330(19) 0.0282(18) 0.0028(15) -0.0053(15) -0.0071(16)
O4 0.0263(17) 0.0294(18) 0.0319(17) 0.0037(15) -0.0018(14) -0.0055(14)
O5 0.033(2) 0.0267(18) 0.0270(17) 0.0000(14) -0.0052(15) -0.0047(15)
C1 0.025(2) 0.023(2) 0.031(2) 0.0044(19) -0.001(2) 0.0009(18)
C2 0.022(2) 0.026(2) 0.024(2) 0.0042(17) -0.0001(17) -0.0002(17)
Cl1 0.0373(7) 0.0392(8) 0.0669(10) -0.0080(8) 0.0029(7) 0.0116(6)

loop_
_atom_type_symbol
_atom_type_description
_atom_type_scat_dispersion_real
_atom_type_scat_dispersion_imag
_atom_type_scat_source
C C 0.0033 0.0016 'International Tables Vol C Tables 4.2.6.8 and 6.1.1.4'
O O 0.0106 0.0060 'International Tables Vol C Tables 4.2.6.8 and 6.1.1.4'
Fe Fe 0.3463 0.8444 'International Tables Vol C Tables 4.2.6.8 and 6.1.1.4'
Cl Cl 0.1484 0.1585 'International Tables Vol C Tables 4.2.6.8 and 6.1.1.4'
N N 0.0061 0.0033 'International Tables Vol C Tables 4.2.6.8 and 6.1.1.4'
H H 0.0000 0.0000 'International Tables Vol C Tables 4.2.6.8 and 6.1.1.4'

loop_
_geom_angle_atom_site_label_1
_geom_angle_atom_site_label_2
_geom_angle_atom_site_label_3
_geom_angle
_geom_angle_site_symmetry_1
_geom_angle_site_symmetry_3
_geom_angle_publ_flag
O1 Fe1 O2 94.4(2) . . ?
O1 Fe1 O4 102.1(2) . 11_454 ?
O2 Fe1 O4 157.2(1) . 11_454 ?
O1 Fe1 O5 92.0(1) . 11_454 ?
O2 Fe1 O5 85.1(1) . 11_454 ?
O4 Fe1 O5 78.7(1) 11_454 11_454 ?
O1 Fe1 O3 171.8(2) . . ?
O2 Fe1 O3 78.3(1) . . ?
O4 Fe1 O3 84.0(1) 11_454 . ?
O5 Fe1 O3 83.8(2) 11_454 . ?
O1 Fe1 Cl1 98.1(1) . . ?
O2 Fe1 Cl1 99.3(1) . . ?
O4 Fe1 Cl1 93.9(1) 11_454 . ?
O5 Fe1 Cl1 168.6(1) 11_454 . ?
O3 Fe1 Cl1 86.8(1) . . ?
Fe1 O1 Fe1 135.9(4) . 2 ?
C1 O2 Fe1 115.8(3) . . ?
C2 O3 Fe1 111.5(3) . . ?
C2 O4 Fe1 115.4(3) . 3 ?
C1 O5 Fe1 113.4(3) . 3 ?
O5 C1 O2 126.5(5) . . ?
O5 C1 C2 116.6(4) . . ?
O2 C1 C2 117.0(5) . . ?
O3 C2 O4 126.7(5) . . ?
O3 C2 C1 117.4(4) . . ?
O4 C2 C1 115.9(4) . . ?

loop_
_geom_bond_atom_site_label_1
_geom_bond_atom_site_label_2
_geom_bond_distance
_geom_bond_site_symmetry_2
_geom_bond_publ_flag
Fe1 O1 1.825(2) . ?
Fe1 O2 2.049(4) . ?
Fe1 O4 2.052(4) 11_454 ?
Fe1 O5 2.116(4) 11_454 ?
Fe1 O3 2.194(4) . ?
Fe1 Cl1 2.314(2) . ?
O1 Fe1 1.825(2) 2 ?
O2 C1 1.264(6) . ?
O3 C2 1.242(7) . ?
O4 C2 1.265(6) . ?
O4 Fe1 2.052(4) 3 ?
O5 C1 1.249(7) . ?
O5 Fe1 2.116(4) 3 ?
C1 C2 1.534(7) . ?
